data_2244051
loop_
_publ_author_name
'Cheng, Dong'
'Gao, Xinlei'
'Huang, Jiating'
'Meng, Xiang-Zhen'

_publ_section_title
;
 Crystal structure and Hirshfeld surface analysis of
 7,7-dimethyl-2-phenyl-3,3a,4,6,7,8,9,9a-octahydro-1<i>H</i>-benzo[<i>f</i>]isoindole-1,5(2<i>H</i>)-dione
;
_journal_coeditor_code JY2017
_journal_issue 4
_journal_name_full 'Acta Crystallographica Section E'
_journal_page_first
;
;
_journal_paper_doi 10.1107/S2056989022002353
_journal_volume 78
_journal_year 2022
_chemical_formula_iupac 'C20 H23 N O2'
_chemical_formula_moiety 'C20 H23 N O2'
_chemical_formula_sum 'C20 H23 N O2'
_chemical_formula_weight 309.39
_chemical_name_systematic
7,7-Dimethyl-2-phenyl-3,3a,4,6,7,8,9,9a-octahydro-1<i>H</i>-benzo[<i>f</i>]isoindole-1,5(2<i>H</i>)-dione
_space_group_crystal_system monoclinic
_space_group_IT_number 14
_space_group_name_Hall '-P 2ybc'
_space_group_name_H-M_alt 'P 1 21/c 1'
_atom_sites_solution_hydrogens geom
_atom_sites_solution_primary direct
_audit_creation_method
;
Olex2 1.5-beta
(compiled 2021.12.09 svn.r5202d8cf for OlexSys, GUI svn.r6439)
;
_cell_angle_alpha 90
_cell_angle_beta 98.178(7)
_cell_angle_gamma 90
_cell_formula_units_Z 4
_cell_length_a 5.7062(4)
_cell_length_b 34.009(3)
_cell_length_c 8.5042(8)
_cell_measurement_reflns_used 2123
_cell_measurement_temperature 199.99(10)
_cell_measurement_theta_max 27.8800
_cell_measurement_theta_min 2.3960
_cell_volume 1633.6(2)
_computing_cell_refinement 'CrysAlisPro (Rigaku OD, 2015)'
_computing_data_collection 'CrysAlisPro (Rigaku OD, 2015)'
_computing_data_reduction 'CrysAlisPro (Rigaku OD, 2015)'
_computing_molecular_graphics '<i>OLEX2</i> (Dolomanov et al., 2009)'
_computing_publication_material '<i>OLEX2</i> (Dolomanov et al., 2009)'
_computing_structure_refinement '<i>SHELXL2017/1</i> (Sheldrick, 2015)'
_computing_structure_solution 'SHELXS  (Sheldrick, 2008)'
_diffrn_ambient_temperature 199.99(10)
_diffrn_detector 'CCD plate'
_diffrn_detector_area_resol_mean 10.5368
_diffrn_measured_fraction_theta_full 1.000
_diffrn_measured_fraction_theta_max 1.000
_diffrn_measurement_device 'four-circle diffractometer'
_diffrn_measurement_device_type 'Rigaku Oxford Diffraction SuperNova, Dual, Cu at zero, AtlasS2'
_diffrn_measurement_method '\w scans'
_diffrn_radiation_monochromator mirror
_diffrn_radiation_probe x-ray
_diffrn_radiation_type 'Mo K\a'
_diffrn_radiation_wavelength 0.71073
_diffrn_reflns_av_R_equivalents 0.0345
_diffrn_reflns_av_unetI/netI 0.0489
_diffrn_reflns_limit_h_max 6
_diffrn_reflns_limit_h_min -6
_diffrn_reflns_limit_k_max 24
_diffrn_reflns_limit_k_min -40
_diffrn_reflns_limit_l_max 8
_diffrn_reflns_limit_l_min -10
_diffrn_reflns_number 6736
_diffrn_reflns_theta_full 24.997
_diffrn_reflns_theta_max 24.997
_diffrn_reflns_theta_min 2.395
_diffrn_source 'micro-focus sealed X-ray tube'
_exptl_absorpt_coefficient_mu 0.081
_exptl_absorpt_correction_T_max 1.00000
_exptl_absorpt_correction_T_min 0.62088
_exptl_absorpt_correction_type multi-scan
_exptl_absorpt_process_details
;
(CrysAlisPro; Rigaku OD, 2015)
;
_exptl_crystal_colour colourless
_exptl_crystal_density_diffrn 1.258
_exptl_crystal_description block
_exptl_crystal_F_000 664
_exptl_crystal_size_max 0.12
_exptl_crystal_size_mid 0.1
_exptl_crystal_size_min 0.08
_refine_diff_density_max 0.327
_refine_diff_density_min -0.314
_refine_ls_extinction_method none
_refine_ls_goodness_of_fit_ref 1.048
_refine_ls_hydrogen_treatment constr
_refine_ls_matrix_type full
_refine_ls_number_parameters 229
_refine_ls_number_reflns 2874
_refine_ls_number_restraints 0
_refine_ls_restrained_S_all 1.048
_refine_ls_R_factor_all 0.0846
_refine_ls_R_factor_gt 0.0561
_refine_ls_shift/su_max 0.000
_refine_ls_shift/su_mean 0.000
_refine_ls_structure_factor_coef Fsqd
_refine_ls_weighting_details 'w=1/[\s^2^(Fo^2^)+(0.0507P)^2^+0.6477P] where P=(Fo^2^+2Fc^2^)/3'
_refine_ls_weighting_scheme calc
_refine_ls_wR_factor_gt 0.1234
_refine_ls_wR_factor_ref 0.1426
_reflns_number_gt 2046
_reflns_number_total 2874
_reflns_threshold_expression 'I > 2\s(I)'
_cod_data_source_file jy2017sup1.cif
_cod_data_source_block I
_cod_original_cell_volume 1633.5(2)
_cod_database_code 2244051
_shelx_space_group_comment
;
The symmetry employed for this shelxl refinement is uniquely defined
by the following loop, which should always be used as a source of
symmetry information in preference to the above space-group names.
They are only intended as comments.
;

loop_
_space_group_symop_operation_xyz
'x, y, z'
'-x, y+1/2, -z+1/2'
'-x, -y, -z'
'x, -y-1/2, z-1/2'

loop_
_atom_site_type_symbol
_atom_site_label
_atom_site_fract_x
_atom_site_fract_y
_atom_site_fract_z
_atom_site_U_iso_or_equiv
_atom_site_adp_type
_atom_site_calc_flag
_atom_site_occupancy
_atom_site_disorder_assembly
_atom_site_disorder_group
O O1 1.0478(3) 0.74574(5) 0.8516(3) 0.0677(7) Uani d 1 . .
O O2 0.3270(3) 0.58244(5) 0.4595(2) 0.0497(5) Uani d 1 . .
N N1 0.6935(3) 0.75875(5) 0.6917(2) 0.0319(5) Uani d 1 . .
C C1 0.6910(4) 0.80046(6) 0.6875(3) 0.0312(5) Uani d 1 . .
C C2 0.8854(4) 0.82281(7) 0.7539(3) 0.0369(6) Uani d 1 . .
H H2 1.021910 0.810308 0.802034 0.044 Uiso calc 1 . .
C C3 0.8762(4) 0.86346(7) 0.7484(3) 0.0414(6) Uani d 1 . .
H H3 1.006620 0.878040 0.793348 0.050 Uiso calc 1 . .
C C4 0.6759(4) 0.88257(8) 0.6770(3) 0.0444(6) Uani d 1 . .
H H4 0.670204 0.909893 0.674013 0.053 Uiso calc 1 . .
C C5 0.4839(4) 0.86066(7) 0.6099(3) 0.0427(6) Uani d 1 . .
H H5 0.348529 0.873425 0.561404 0.051 Uiso calc 1 . .
C C6 0.4895(4) 0.81998(7) 0.6137(3) 0.0377(6) Uani d 1 . .
H H6 0.359101 0.805634 0.567117 0.045 Uiso calc 1 . .
C C7 0.5009(4) 0.73534(7) 0.6012(3) 0.0359(6) Uani d 1 . .
H H7AA 0.506687 0.736741 0.487905 0.043 Uiso calc 0.805(10) A 1
H H7AB 0.346778 0.744172 0.622299 0.043 Uiso calc 0.805(10) A 1
H H7BC 0.454955 0.745403 0.494562 0.043 Uiso calc 0.195(10) A 2
H H7BD 0.363048 0.733512 0.655672 0.043 Uiso calc 0.195(10) A 2
C C8 0.5547(7) 0.69357(9) 0.6649(5) 0.0308(10) Uani d 0.805(10) A 1
H H8 0.492969 0.690922 0.766149 0.037 Uiso calc 0.805(10) A 1
C C9 0.8232(7) 0.69415(9) 0.6983(5) 0.0314(10) Uani d 0.805(10) A 1
H H9 0.884344 0.692311 0.596540 0.038 Uiso calc 0.805(10) A 1
C C10 0.8715(4) 0.73524(7) 0.7629(3) 0.0436(6) Uani d 1 . .
C C11 0.9147(4) 0.65947(6) 0.7982(3) 0.0346(6) Uani d 1 . .
H H11A 0.872712 0.662201 0.904263 0.042 Uiso calc 0.805(10) A 1
H H11B 1.085889 0.658342 0.806781 0.042 Uiso calc 0.805(10) A 1
H H11C 1.058398 0.665781 0.754796 0.042 Uiso calc 0.195(10) A 2
H H11D 0.955968 0.655544 0.911742 0.042 Uiso calc 0.195(10) A 2
C C12 0.8083(4) 0.62222(6) 0.7226(3) 0.0314(5) Uani d 1 . .
C C13 0.6101(4) 0.62233(6) 0.6149(3) 0.0320(5) Uani d 1 . .
C C14 0.4699(4) 0.65896(6) 0.5612(3) 0.0336(6) Uani d 1 . .
H H14A 0.487383 0.664745 0.451778 0.040 Uiso calc 0.805(10) A 1
H H14B 0.303290 0.654397 0.566237 0.040 Uiso calc 0.805(10) A 1
H H14C 0.331267 0.660746 0.614939 0.040 Uiso calc 0.195(10) A 2
H H14D 0.417279 0.657741 0.447692 0.040 Uiso calc 0.195(10) A 2
C C15 0.9447(4) 0.58530(7) 0.7721(3) 0.0384(6) Uani d 1 . .
H H15A 0.988461 0.585847 0.886542 0.046 Uiso calc 1 . .
H H15B 1.089994 0.585636 0.725204 0.046 Uiso calc 1 . .
C C16 0.8167(4) 0.54667(7) 0.7271(3) 0.0410(6) Uani d 1 . .
C C17 0.6913(4) 0.55090(7) 0.5575(3) 0.0454(7) Uani d 1 . .
H H17A 0.808661 0.554226 0.486470 0.055 Uiso calc 1 . .
H H17B 0.603869 0.526973 0.527100 0.055 Uiso calc 1 . .
C C18 0.5238(4) 0.58520(7) 0.5385(3) 0.0370(6) Uani d 1 . .
C C19 0.6359(4) 0.53812(8) 0.8399(4) 0.0534(7) Uani d 1 . .
H H19A 0.716904 0.534762 0.945931 0.080 Uiso calc 1 . .
H H19B 0.550517 0.514530 0.806668 0.080 Uiso calc 1 . .
H H19C 0.527086 0.559706 0.837605 0.080 Uiso calc 1 . .
C C20 0.9935(4) 0.51259(7) 0.7373(4) 0.0546(8) Uani d 1 . .
H H20A 1.107312 0.517452 0.666574 0.082 Uiso calc 1 . .
H H20B 0.910590 0.488566 0.707522 0.082 Uiso calc 1 . .
H H20C 1.073535 0.510389 0.844127 0.082 Uiso calc 1 . .
C C21 0.733(3) 0.6949(3) 0.766(2) 0.029(4) Uani d 0.195(10) A 2
H H21 0.613612 0.695152 0.838586 0.035 Uiso calc 0.195(10) A 2
C C22 0.633(3) 0.6964(4) 0.602(2) 0.032(4) Uani d 0.195(10) A 2
H H22 0.757910 0.697703 0.533654 0.039 Uiso calc 0.195(10) A 2

loop_
_atom_site_aniso_label
_atom_site_aniso_U_11
_atom_site_aniso_U_22
_atom_site_aniso_U_33
_atom_site_aniso_U_12
_atom_site_aniso_U_13
_atom_site_aniso_U_23
O1 0.0528(11) 0.0479(12) 0.0885(16) -0.0036(9) -0.0382(11) -0.0010(11)
O2 0.0419(10) 0.0464(11) 0.0556(12) -0.0054(8) -0.0106(9) -0.0023(9)
N1 0.0279(10) 0.0344(11) 0.0323(11) -0.0017(8) 0.0003(8) -0.0006(9)
C1 0.0305(12) 0.0376(13) 0.0257(12) -0.0018(10) 0.0050(9) -0.0018(10)
C2 0.0308(12) 0.0440(15) 0.0351(14) -0.0022(10) 0.0022(10) 0.0006(11)
C3 0.0404(14) 0.0455(15) 0.0379(15) -0.0094(11) 0.0039(11) -0.0036(12)
C4 0.0539(16) 0.0395(14) 0.0394(15) -0.0004(12) 0.0056(12) -0.0007(12)
C5 0.0424(14) 0.0428(15) 0.0419(15) 0.0069(11) 0.0020(12) 0.0019(12)
C6 0.0333(12) 0.0429(14) 0.0358(14) -0.0011(10) 0.0012(10) -0.0022(11)
C7 0.0264(11) 0.0390(14) 0.0394(15) -0.0007(10) -0.0051(10) -0.0027(11)
C8 0.022(2) 0.0399(18) 0.030(2) -0.0030(13) 0.0017(16) 0.0019(15)
C9 0.022(2) 0.0405(18) 0.031(2) 0.0015(13) 0.0032(16) -0.0008(14)
C10 0.0362(13) 0.0404(14) 0.0488(17) -0.0015(11) -0.0122(12) 0.0034(12)
C11 0.0277(11) 0.0396(14) 0.0348(14) 0.0007(9) -0.0013(10) 0.0007(11)
C12 0.0259(11) 0.0365(13) 0.0327(13) 0.0002(9) 0.0072(10) 0.0003(10)
C13 0.0275(11) 0.0371(13) 0.0318(13) 0.0006(9) 0.0058(10) -0.0008(10)
C14 0.0274(11) 0.0391(14) 0.0327(14) -0.0018(9) -0.0011(10) -0.0007(11)
C15 0.0301(12) 0.0413(14) 0.0426(15) 0.0033(10) 0.0008(10) 0.0016(12)
C16 0.0328(13) 0.0385(14) 0.0507(17) 0.0037(10) 0.0028(11) 0.0028(12)
C17 0.0430(14) 0.0365(14) 0.0545(18) 0.0007(11) -0.0010(12) -0.0057(13)
C18 0.0356(13) 0.0407(14) 0.0340(14) -0.0042(10) 0.0020(11) 0.0029(11)
C19 0.0433(15) 0.0527(17) 0.064(2) 0.0019(12) 0.0058(13) 0.0148(14)
C20 0.0474(15) 0.0400(15) 0.074(2) 0.0076(12) -0.0004(14) -0.0008(14)
C21 0.025(8) 0.035(7) 0.031(9) 0.009(5) 0.016(7) 0.005(6)
C22 0.034(9) 0.028(7) 0.041(10) -0.008(5) 0.027(7) -0.001(6)

loop_
_atom_type_symbol
_atom_type_description
_atom_type_scat_dispersion_real
_atom_type_scat_dispersion_imag
_atom_type_scat_source
C C 0.0033 0.0016 'International Tables Vol C Tables 4.2.6.8 and 6.1.1.4'
H H 0.0000 0.0000 'International Tables Vol C Tables 4.2.6.8 and 6.1.1.4'
N N 0.0061 0.0033 'International Tables Vol C Tables 4.2.6.8 and 6.1.1.4'
O O 0.0106 0.0060 'International Tables Vol C Tables 4.2.6.8 and 6.1.1.4'

loop_
_geom_angle_atom_site_label_1
_geom_angle_atom_site_label_2
_geom_angle_atom_site_label_3
_geom_angle_site_symmetry_1
_geom_angle_site_symmetry_3
_geom_angle
_geom_angle_publ_flag
C1 N1 C7 . . 121.36(17) ?
C10 N1 C1 . . 126.93(19) ?
C10 N1 C7 . . 111.47(18) ?
C2 C1 N1 . . 122.0(2) ?
C2 C1 C6 . . 118.6(2) ?
C6 C1 N1 . . 119.41(19) ?
C1 C2 H2 . . 119.8 ?
C3 C2 C1 . . 120.4(2) ?
C3 C2 H2 . . 119.8 ?
C2 C3 H3 . . 119.6 ?
C4 C3 C2 . . 120.7(2) ?
C4 C3 H3 . . 119.6 ?
C3 C4 H4 . . 120.4 ?
C3 C4 C5 . . 119.2(2) ?
C5 C4 H4 . . 120.4 ?
C4 C5 H5 . . 119.5 ?
C4 C5 C6 . . 121.1(2) ?
C6 C5 H5 . . 119.5 ?
C1 C6 H6 . . 120.0 ?
C5 C6 C1 . . 120.0(2) ?
C5 C6 H6 . . 120.0 ?
N1 C7 H7AA . . 111.3 ?
N1 C7 H7AB . . 111.3 ?
N1 C7 H7BC . . 112.2 ?
N1 C7 H7BD . . 112.2 ?
N1 C7 C8 . . 102.57(19) ?
N1 C7 C22 . . 97.7(6) ?
H7AA C7 H7AB . . 109.2 ?
H7BC C7 H7BD . . 109.8 ?
C8 C7 H7AA . . 111.3 ?
C8 C7 H7AB . . 111.3 ?
C22 C7 H7BC . . 112.2 ?
C22 C7 H7BD . . 112.2 ?
C7 C8 H8 . . 108.4 ?
C9 C8 C7 . . 101.5(3) ?
C9 C8 H8 . . 108.4 ?
C14 C8 C7 . . 119.0(3) ?
C14 C8 H8 . . 108.4 ?
C14 C8 C9 . . 110.5(4) ?
C8 C9 H9 . . 108.1 ?
C10 C9 C8 . . 101.9(3) ?
C10 C9 H9 . . 108.1 ?
C11 C9 C8 . . 110.8(4) ?
C11 C9 H9 . . 108.1 ?
C11 C9 C10 . . 119.3(3) ?
O1 C10 N1 . . 126.8(2) ?
O1 C10 C9 . . 125.9(2) ?
O1 C10 C21 . . 127.6(5) ?
N1 C10 C9 . . 107.1(2) ?
N1 C10 C21 . . 100.0(5) ?
C9 C11 H11A . . 109.8 ?
C9 C11 H11B . . 109.8 ?
C9 C11 C12 . . 109.4(2) ?
H11A C11 H11B . . 108.2 ?
H11C C11 H11D . . 108.1 ?
C12 C11 H11A . . 109.8 ?
C12 C11 H11B . . 109.8 ?
C12 C11 H11C . . 109.5 ?
C12 C11 H11D . . 109.5 ?
C12 C11 C21 . . 110.6(5) ?
C21 C11 H11C . . 109.5 ?
C21 C11 H11D . . 109.5 ?
C13 C12 C11 . . 122.3(2) ?
C13 C12 C15 . . 122.8(2) ?
C15 C12 C11 . . 114.87(19) ?
C12 C13 C14 . . 124.2(2) ?
C12 C13 C18 . . 119.5(2) ?
C18 C13 C14 . . 116.28(19) ?
C8 C14 C13 . . 110.7(2) ?
C8 C14 H14A . . 109.5 ?
C8 C14 H14B . . 109.5 ?
C13 C14 H14A . . 109.5 ?
C13 C14 H14B . . 109.5 ?
C13 C14 H14C . . 109.9 ?
C13 C14 H14D . . 109.9 ?
C13 C14 C22 . . 108.9(6) ?
H14A C14 H14B . . 108.1 ?
H14C C14 H14D . . 108.3 ?
C22 C14 H14C . . 109.9 ?
C22 C14 H14D . . 109.9 ?
C12 C15 H15A . . 108.3 ?
C12 C15 H15B . . 108.3 ?
C12 C15 C16 . . 116.00(19) ?
H15A C15 H15B . . 107.4 ?
C16 C15 H15A . . 108.3 ?
C16 C15 H15B . . 108.3 ?
C15 C16 C19 . . 110.3(2) ?
C15 C16 C20 . . 110.48(19) ?
C17 C16 C15 . . 107.5(2) ?
C17 C16 C19 . . 110.1(2) ?
C17 C16 C20 . . 110.0(2) ?
C20 C16 C19 . . 108.5(2) ?
C16 C17 H17A . . 109.1 ?
C16 C17 H17B . . 109.1 ?
H17A C17 H17B . . 107.9 ?
C18 C17 C16 . . 112.4(2) ?
C18 C17 H17A . . 109.1 ?
C18 C17 H17B . . 109.1 ?
O2 C18 C13 . . 122.0(2) ?
O2 C18 C17 . . 121.2(2) ?
C13 C18 C17 . . 116.8(2) ?
C16 C19 H19A . . 109.5 ?
C16 C19 H19B . . 109.5 ?
C16 C19 H19C . . 109.5 ?
H19A C19 H19B . . 109.5 ?
H19A C19 H19C . . 109.5 ?
H19B C19 H19C . . 109.5 ?
C16 C20 H20A . . 109.5 ?
C16 C20 H20B . . 109.5 ?
C16 C20 H20C . . 109.5 ?
H20A C20 H20B . . 109.5 ?
H20A C20 H20C . . 109.5 ?
H20B C20 H20C . . 109.5 ?
C10 C21 H21 . . 113.3 ?
C11 C21 C10 . . 110.2(10) ?
C11 C21 H21 . . 113.3 ?
C22 C21 C10 . . 94.6(12) ?
C22 C21 C11 . . 110.6(14) ?
C22 C21 H21 . . 113.3 ?
C7 C22 C14 . . 114.8(10) ?
C7 C22 H22 . . 111.1 ?
C14 C22 H22 . . 111.1 ?
C21 C22 C7 . . 99.4(13) ?
C21 C22 C14 . . 108.8(14) ?
C21 C22 H22 . . 111.1 ?

loop_
_geom_bond_atom_site_label_1
_geom_bond_atom_site_label_2
_geom_bond_site_symmetry_2
_geom_bond_distance
_geom_bond_publ_flag
O1 C10 . 1.222(3) ?
O2 C18 . 1.228(3) ?
N1 C1 . 1.419(3) ?
N1 C7 . 1.481(3) ?
N1 C10 . 1.365(3) ?
C1 C2 . 1.396(3) ?
C1 C6 . 1.397(3) ?
C2 H2 . 0.9300 ?
C2 C3 . 1.384(3) ?
C3 H3 . 0.9300 ?
C3 C4 . 1.379(3) ?
C4 H4 . 0.9300 ?
C4 C5 . 1.379(3) ?
C5 H5 . 0.9300 ?
C5 C6 . 1.384(3) ?
C6 H6 . 0.9300 ?
C7 H7AA . 0.9700 ?
C7 H7AB . 0.9700 ?
C7 H7BC . 0.9700 ?
C7 H7BD . 0.9700 ?
C7 C8 . 1.535(4) ?
C7 C22 . 1.524(14) ?
C8 H8 . 0.9800 ?
C8 C9 . 1.518(7) ?
C8 C14 . 1.509(4) ?
C9 H9 . 0.9800 ?
C9 C10 . 1.513(4) ?
C9 C11 . 1.503(4) ?
C10 C21 . 1.586(14) ?
C11 H11A . 0.9700 ?
C11 H11B . 0.9700 ?
C11 H11C . 0.9700 ?
C11 H11D . 0.9700 ?
C11 C12 . 1.509(3) ?
C11 C21 . 1.587(13) ?
C12 C13 . 1.350(3) ?
C12 C15 . 1.505(3) ?
C13 C14 . 1.515(3) ?
C13 C18 . 1.472(3) ?
C14 H14A . 0.9700 ?
C14 H14B . 0.9700 ?
C14 H14C . 0.9700 ?
C14 H14D . 0.9700 ?
C14 C22 . 1.588(14) ?
C15 H15A . 0.9700 ?
C15 H15B . 0.9700 ?
C15 C16 . 1.525(3) ?
C16 C17 . 1.523(4) ?
C16 C19 . 1.533(3) ?
C16 C20 . 1.531(3) ?
C17 H17A . 0.9700 ?
C17 H17B . 0.9700 ?
C17 C18 . 1.502(3) ?
C19 H19A . 0.9600 ?
C19 H19B . 0.9600 ?
C19 H19C . 0.9600 ?
C20 H20A . 0.9600 ?
C20 H20B . 0.9600 ?
C20 H20C . 0.9600 ?
C21 H21 . 0.9800 ?
C21 C22 . 1.43(3) ?
C22 H22 . 0.9800 ?

loop_
_geom_hbond_atom_site_label_D
_geom_hbond_atom_site_label_H
_geom_hbond_atom_site_label_A
_geom_hbond_site_symmetry_A
_geom_hbond_distance_DH
_geom_hbond_distance_HA
_geom_hbond_distance_DA
_geom_hbond_angle_DHA
_geom_hbond_publ_flag
C2 H2 O1 . 0.93 2.24 2.864(3) 124 yes
C3 H3 O2 4_676 0.93 2.53 3.4513(3) 170 yes
C11 H11A Cg3 4_576 0.97 2.73 3.688(3) 168 yes
C11 H11D Cg3 4_576 0.97 2.95 3.688(3) 134 yes
C14 H14A Cg3 4_575 0.97 2.70 3.609(3) 156 yes
C14 H14D Cg3 4_575 0.97 2.90 3.609(3) 131 yes

loop_
_geom_torsion_atom_site_label_1
_geom_torsion_atom_site_label_2
_geom_torsion_atom_site_label_3
_geom_torsion_atom_site_label_4
_geom_torsion_site_symmetry_1
_geom_torsion_site_symmetry_2
_geom_torsion_site_symmetry_3
_geom_torsion_site_symmetry_4
_geom_torsion
_geom_torsion_publ_flag
O1 C10 C21 C11 . . . . -41.8(15) ?
O1 C10 C21 C22 . . . . -155.8(9) ?
N1 C1 C2 C3 . . . . -179.6(2) ?
N1 C1 C6 C5 . . . . 179.5(2) ?
N1 C7 C8 C9 . . . . -33.0(4) ?
N1 C7 C8 C14 . . . . -154.5(3) ?
N1 C7 C22 C14 . . . . 162.6(11) ?
N1 C7 C22 C21 . . . . 46.7(14) ?
N1 C10 C21 C11 . . . . 163.7(8) ?
N1 C10 C21 C22 . . . . 49.7(14) ?
C1 N1 C7 C8 . . . . -170.1(3) ?
C1 N1 C7 C22 . . . . 161.4(8) ?
C1 N1 C10 O1 . . . . 9.5(4) ?
C1 N1 C10 C9 . . . . -164.7(3) ?
C1 N1 C10 C21 . . . . 164.3(7) ?
C1 C2 C3 C4 . . . . -0.3(3) ?
C2 C1 C6 C5 . . . . -1.2(3) ?
C2 C3 C4 C5 . . . . -0.3(4) ?
C3 C4 C5 C6 . . . . 0.2(4) ?
C4 C5 C6 C1 . . . . 0.6(3) ?
C6 C1 C2 C3 . . . . 1.0(3) ?
C7 N1 C1 C2 . . . . -171.0(2) ?
C7 N1 C1 C6 . . . . 8.4(3) ?
C7 N1 C10 O1 . . . . -176.1(3) ?
C7 N1 C10 C9 . . . . 9.7(3) ?
C7 N1 C10 C21 . . . . -21.3(7) ?
C7 C8 C9 C10 . . . . 38.4(5) ?
C7 C8 C9 C11 . . . . 166.4(2) ?
C7 C8 C14 C13 . . . . 159.4(3) ?
C8 C9 C10 O1 . . . . 155.0(3) ?
C8 C9 C10 N1 . . . . -30.7(4) ?
C8 C9 C11 C12 . . . . 52.0(5) ?
C9 C8 C14 C13 . . . . 42.5(5) ?
C9 C11 C12 C13 . . . . -19.3(4) ?
C9 C11 C12 C15 . . . . 158.6(3) ?
C10 N1 C1 C2 . . . . 2.9(3) ?
C10 N1 C1 C6 . . . . -177.7(2) ?
C10 N1 C7 C8 . . . . 15.1(3) ?
C10 N1 C7 C22 . . . . -13.4(8) ?
C10 C9 C11 C12 . . . . 169.8(3) ?
C10 C21 C22 C7 . . . . -58.3(14) ?
C10 C21 C22 C14 . . . . -178.7(7) ?
C11 C9 C10 O1 . . . . 32.6(6) ?
C11 C9 C10 N1 . . . . -153.1(3) ?
C11 C12 C13 C14 . . . . -1.6(3) ?
C11 C12 C13 C18 . . . . 176.29(19) ?
C11 C12 C15 C16 . . . . 167.2(2) ?
C11 C21 C22 C7 . . . . -171.9(7) ?
C11 C21 C22 C14 . . . . 67.7(19) ?
C12 C11 C21 C10 . . . . -151.1(7) ?
C12 C11 C21 C22 . . . . -47.8(17) ?
C12 C13 C14 C8 . . . . -10.3(4) ?
C12 C13 C14 C22 . . . . 19.4(8) ?
C12 C13 C18 O2 . . . . 168.4(2) ?
C12 C13 C18 C17 . . . . -13.5(3) ?
C12 C15 C16 C17 . . . . 42.8(3) ?
C12 C15 C16 C19 . . . . -77.2(3) ?
C12 C15 C16 C20 . . . . 162.8(2) ?
C13 C12 C15 C16 . . . . -14.9(3) ?
C13 C14 C22 C7 . . . . -162.6(9) ?
C13 C14 C22 C21 . . . . -52.3(17) ?
C14 C8 C9 C10 . . . . 165.6(2) ?
C14 C8 C9 C11 . . . . -66.4(5) ?
C14 C13 C18 O2 . . . . -13.5(3) ?
C14 C13 C18 C17 . . . . 164.6(2) ?
C15 C12 C13 C14 . . . . -179.4(2) ?
C15 C12 C13 C18 . . . . -1.4(3) ?
C15 C16 C17 C18 . . . . -56.9(2) ?
C16 C17 C18 O2 . . . . -137.6(2) ?
C16 C17 C18 C13 . . . . 44.2(3) ?
C18 C13 C14 C8 . . . . 171.7(3) ?
C18 C13 C14 C22 . . . . -158.6(8) ?
C19 C16 C17 C18 . . . . 63.3(3) ?
C20 C16 C17 C18 . . . . -177.2(2) ?
C21 C11 C12 C13 . . . . 13.7(8) ?
C21 C11 C12 C15 . . . . -168.4(8) ?

_cod_database_fobs_code 2244051
